data_7056765
loop_
_publ_author_name
'Shiva Kumar, K.'
'Kumar, N. Praveen'
'Rajesham, Bandari'
'Kishan, Gugulothu'
'Akula, Sravani'
'Kancha, Rama Krishna'

_publ_section_title
;
 Silver-catalyzed synthesis of pyrrolopiperazine fused with
 oxazine/imidazole via a domino approach: evaluation of anti-cancer
 activity
;
_journal_issue 1
_journal_name_full 'New Journal of Chemistry'
_journal_page_first 34
_journal_paper_doi 10.1039/C7NJ03608F
_journal_volume 42
_journal_year 2018
_chemical_formula_moiety 'C28 H25 N3 O2 S'
_chemical_formula_sum 'C28 H25 N3 O2 S'
_chemical_formula_weight 467.57
_space_group_crystal_system triclinic
_space_group_IT_number 2
_space_group_name_Hall '-P 1'
_space_group_name_H-M_alt 'P -1'
_symmetry_space_group_name_Hall '-P 1'
_symmetry_space_group_name_H-M 'P -1'
_atom_sites_solution_hydrogens geom
_audit_creation_method SHELXL-2014
_audit_update_record
;
2017-06-09 deposited with the CCDC.
2017-11-26 downloaded from the CCDC.
;
_cell_angle_alpha 93.339(2)
_cell_angle_beta 106.159(2)
_cell_angle_gamma 102.703(2)
_cell_formula_units_Z 2
_cell_length_a 9.0323(6)
_cell_length_b 10.9047(7)
_cell_length_c 12.9519(9)
_cell_measurement_reflns_used 5846
_cell_measurement_temperature 296(2)
_cell_measurement_theta_max 26.36
_cell_measurement_theta_min 2.42
_cell_volume 1185.55(14)
_computing_cell_refinement 'Bruker SAINT'
_computing_data_collection 'Bruker APEX2'
_computing_data_reduction 'Bruker SAINT'
_computing_molecular_graphics 'Bruker SHELXTL'
_computing_publication_material 'Bruker SHELXTL'
_computing_structure_refinement 'SHELXL-2014 (Sheldrick, 2014)'
_computing_structure_solution 'SHELXL-2014 (Sheldrick, 2014)'
_diffrn_ambient_temperature 296(2)
_diffrn_detector_area_resol_mean 0
_diffrn_measured_fraction_theta_full 0.995
_diffrn_measured_fraction_theta_max 0.994
_diffrn_measurement_device_type 'Bruker KAPPA APEX-II CCD'
_diffrn_measurement_method '\f and \w scans'
_diffrn_radiation_type MoK\a
_diffrn_radiation_wavelength 0.71073
_diffrn_reflns_av_R_equivalents 0.0298
_diffrn_reflns_av_unetI/netI 0.0292
_diffrn_reflns_Laue_measured_fraction_full 0.995
_diffrn_reflns_Laue_measured_fraction_max 0.994
_diffrn_reflns_limit_h_max 11
_diffrn_reflns_limit_h_min -11
_diffrn_reflns_limit_k_max 13
_diffrn_reflns_limit_k_min -13
_diffrn_reflns_limit_l_max 15
_diffrn_reflns_limit_l_min -15
_diffrn_reflns_number 18387
_diffrn_reflns_point_group_measured_fraction_full 0.995
_diffrn_reflns_point_group_measured_fraction_max 0.994
_diffrn_reflns_theta_full 25.242
_diffrn_reflns_theta_max 25.999
_diffrn_reflns_theta_min 1.930
_diffrn_source 'sealed tube'
_exptl_absorpt_coefficient_mu 0.168
_exptl_absorpt_correction_T_max 0.9802
_exptl_absorpt_correction_T_min 0.9641
_exptl_absorpt_correction_type multi-scan
_exptl_absorpt_process_details SADABS
_exptl_crystal_colour yellow
_exptl_crystal_density_diffrn 1.310
_exptl_crystal_density_meas 1.311
_exptl_crystal_density_method NONE
_exptl_crystal_description block
_exptl_crystal_F_000 492
_exptl_crystal_size_max 0.220
_exptl_crystal_size_mid 0.180
_exptl_crystal_size_min 0.120
_refine_diff_density_max 0.230
_refine_diff_density_min -0.316
_refine_diff_density_rms 0.042
_refine_ls_extinction_method none
_refine_ls_goodness_of_fit_ref 1.015
_refine_ls_hydrogen_treatment constr
_refine_ls_matrix_type full
_refine_ls_number_parameters 309
_refine_ls_number_reflns 4636
_refine_ls_number_restraints 0
_refine_ls_restrained_S_all 1.015
_refine_ls_R_factor_all 0.0605
_refine_ls_R_factor_gt 0.0433
_refine_ls_shift/su_max 0.000
_refine_ls_shift/su_mean 0.000
_refine_ls_structure_factor_coef Fsqd
_refine_ls_weighting_details 'w=1/[\s^2^(Fo^2^)+(0.0618P)^2^+0.4698P] where P=(Fo^2^+2Fc^2^)/3'
_refine_ls_weighting_scheme calc
_refine_ls_wR_factor_gt 0.1135
_refine_ls_wR_factor_ref 0.1271
_reflns_Friedel_coverage 0.000
_reflns_number_gt 3626
_reflns_number_total 4636
_reflns_threshold_expression 'I > 2\s(I)'
_cod_data_source_file c7nj03608f2.cif
_cod_data_source_block shelx
_cod_depositor_comments 'Adding full bibliography for 7056765.cif.'
_cod_database_code 7056765
_shelx_space_group_comment
;
The symmetry employed for this shelxl refinement is uniquely defined
by the following loop, which should always be used as a source of
symmetry information in preference to the above space-group names.
They are only intended as comments.
;
_shelx_estimated_absorpt_t_min 0.964
_shelx_estimated_absorpt_t_max 0.980
_shelxl_version_number 2014-3

loop_
_space_group_symop_operation_xyz
'x, y, z'
'-x, -y, -z'

loop_
_atom_site_label
_atom_site_type_symbol
_atom_site_fract_x
_atom_site_fract_y
_atom_site_fract_z
_atom_site_U_iso_or_equiv
_atom_site_adp_type
_atom_site_occupancy
_atom_site_site_symmetry_order
_atom_site_calc_flag
_atom_site_refinement_flags_posn
_atom_site_refinement_flags_adp
C1 C 0.2212(5) -0.2221(3) 0.4238(4) 0.149(2) Uani 1 1 d . .
H1A H 0.1885 -0.2076 0.4870 0.223 Uiso 1 1 calc R U
H1B H 0.3005 -0.2698 0.4397 0.223 Uiso 1 1 calc R U
H1C H 0.1310 -0.2687 0.3656 0.223 Uiso 1 1 calc R U
C2 C 0.2898(3) -0.0959(3) 0.3908(3) 0.0849(10) Uani 1 1 d . .
C3 C 0.3652(4) -0.0882(3) 0.3116(3) 0.0847(10) Uani 1 1 d . .
H3 H 0.3768 -0.1620 0.2785 0.102 Uiso 1 1 calc R U
C4 C 0.4232(3) 0.0252(2) 0.2806(2) 0.0666(7) Uani 1 1 d . .
H4 H 0.4721 0.0284 0.2261 0.080 Uiso 1 1 calc R U
C5 C 0.4087(2) 0.13592(19) 0.33109(16) 0.0444(5) Uani 1 1 d . .
C6 C 0.3385(3) 0.1318(2) 0.4129(2) 0.0588(6) Uani 1 1 d . .
H6 H 0.3314 0.2060 0.4483 0.071 Uiso 1 1 calc R U
C7 C 0.2786(3) 0.0149(3) 0.4416(2) 0.0789(9) Uani 1 1 d . .
H7 H 0.2298 0.0110 0.4962 0.095 Uiso 1 1 calc R U
C8 C 0.2155(2) 0.35546(17) 0.28110(15) 0.0353(4) Uani 1 1 d . .
C9 C 0.2437(3) 0.43348(19) 0.37451(17) 0.0482(5) Uani 1 1 d . .
H9 H 0.3454 0.4818 0.4118 0.058 Uiso 1 1 calc R U
C10 C 0.1149(3) 0.4379(2) 0.41154(19) 0.0590(6) Uani 1 1 d . .
H10 H 0.1304 0.4887 0.4757 0.071 Uiso 1 1 calc R U
C11 C -0.0357(3) 0.3681(2) 0.35465(18) 0.0547(6) Uani 1 1 d . .
H11 H -0.1205 0.3744 0.3805 0.066 Uiso 1 1 calc R U
C12 C -0.0647(2) 0.28869(19) 0.25976(16) 0.0424(5) Uani 1 1 d . .
H12 H -0.1665 0.2408 0.2222 0.051 Uiso 1 1 calc R U
C13 C 0.0636(2) 0.28377(16) 0.22365(14) 0.0334(4) Uani 1 1 d . .
C14 C 0.2260(2) 0.26757(17) 0.11630(14) 0.0342(4) Uani 1 1 d . .
H14 H 0.2714 0.2012 0.0927 0.041 Uiso 1 1 calc R U
C15 C 0.2109(2) 0.36166(19) 0.03750(15) 0.0392(4) Uani 1 1 d . .
C16 C 0.3141(3) 0.4667(2) 0.02509(19) 0.0560(6) Uani 1 1 d . .
H16 H 0.4184 0.4995 0.0685 0.067 Uiso 1 1 calc R U
C17 C 0.2341(3) 0.5168(2) -0.0656(2) 0.0663(7) Uani 1 1 d . .
H17 H 0.2760 0.5887 -0.0933 0.080 Uiso 1 1 calc R U
C18 C 0.0853(3) 0.4413(2) -0.10518(19) 0.0595(6) Uani 1 1 d . .
H18 H 0.0064 0.4524 -0.1651 0.071 Uiso 1 1 calc R U
C19 C -0.0639(3) 0.2408(2) -0.05906(18) 0.0614(6) Uani 1 1 d . .
H19A H -0.0671 0.1813 -0.1188 0.074 Uiso 1 1 calc R U
H19B H -0.1600 0.2711 -0.0801 0.074 Uiso 1 1 calc R U
C20 C -0.0637(2) 0.17161(18) 0.03870(15) 0.0374(4) Uani 1 1 d . .
C21 C -0.1894(2) 0.07695(19) 0.03325(16) 0.0430(5) Uani 1 1 d . .
H21 H -0.2734 0.0682 -0.0297 0.052 Uiso 1 1 calc R U
C22 C -0.2205(2) -0.01530(18) 0.10679(17) 0.0429(5) Uani 1 1 d . .
C23 C -0.1156(3) -0.0250(2) 0.20568(19) 0.0550(6) Uani 1 1 d . .
H23 H -0.0181 0.0342 0.2317 0.066 Uiso 1 1 calc R U
C24 C -0.1535(3) -0.1208(2) 0.2659(2) 0.0623(6) Uani 1 1 d . .
H24 H -0.0806 -0.1247 0.3316 0.075 Uiso 1 1 calc R U
C25 C -0.2966(3) -0.2112(2) 0.2313(2) 0.0597(6) Uani 1 1 d . .
C26 C -0.4021(3) -0.2008(2) 0.1342(2) 0.0583(6) Uani 1 1 d . .
H26 H -0.5001 -0.2595 0.1092 0.070 Uiso 1 1 calc R U
C27 C -0.3659(2) -0.10572(19) 0.07348(18) 0.0485(5) Uani 1 1 d . .
H27 H -0.4403 -0.1015 0.0085 0.058 Uiso 1 1 calc R U
C28 C -0.3332(4) -0.3175(3) 0.2971(3) 0.0914(10) Uani 1 1 d . .
H28A H -0.4434 -0.3349 0.2938 0.137 Uiso 1 1 calc R U
H28B H -0.2684 -0.2930 0.3711 0.137 Uiso 1 1 calc R U
H28C H -0.3110 -0.3922 0.2682 0.137 Uiso 1 1 calc R U
N1 N 0.32456(17) 0.33303(14) 0.22450(12) 0.0359(4) Uani 1 1 d . .
N2 N 0.07001(16) 0.21189(14) 0.13204(11) 0.0333(3) Uani 1 1 d . .
N3 N 0.07107(19) 0.34630(16) -0.04200(13) 0.0442(4) Uani 1 1 d . .
O1 O 0.56097(16) 0.37098(14) 0.38245(12) 0.0565(4) Uani 1 1 d . .
O2 O 0.55609(17) 0.25940(18) 0.20966(13) 0.0644(5) Uani 1 1 d . .
S1 S 0.47961(5) 0.28118(5) 0.28898(4) 0.04265(16) Uani 1 1 d . .

loop_
_atom_site_aniso_label
_atom_site_aniso_U_11
_atom_site_aniso_U_22
_atom_site_aniso_U_33
_atom_site_aniso_U_23
_atom_site_aniso_U_13
_atom_site_aniso_U_12
C1 0.104(3) 0.078(2) 0.205(4) 0.084(3) -0.036(3) -0.0136(19)
C2 0.0606(17) 0.0537(16) 0.105(2) 0.0345(16) -0.0253(17) -0.0006(12)
C3 0.091(2) 0.0494(16) 0.085(2) 0.0026(14) -0.0197(18) 0.0194(14)
C4 0.0759(17) 0.0594(15) 0.0535(14) -0.0008(11) -0.0042(13) 0.0263(13)
C5 0.0378(10) 0.0473(11) 0.0419(11) 0.0072(9) 0.0009(9) 0.0115(8)
C6 0.0590(14) 0.0588(14) 0.0615(15) 0.0199(11) 0.0200(12) 0.0144(11)
C7 0.0593(16) 0.092(2) 0.0816(19) 0.0468(17) 0.0143(14) 0.0109(14)
C8 0.0303(9) 0.0364(9) 0.0383(10) 0.0041(8) 0.0092(8) 0.0079(7)
C9 0.0443(12) 0.0441(11) 0.0474(12) -0.0079(9) 0.0058(10) 0.0063(9)
C10 0.0633(15) 0.0622(14) 0.0497(13) -0.0158(11) 0.0182(12) 0.0159(12)
C11 0.0493(13) 0.0656(14) 0.0559(14) -0.0040(11) 0.0255(11) 0.0183(11)
C12 0.0342(10) 0.0497(11) 0.0440(11) 0.0034(9) 0.0144(9) 0.0093(8)
C13 0.0317(9) 0.0351(9) 0.0334(10) 0.0032(7) 0.0097(8) 0.0082(7)
C14 0.0258(9) 0.0400(10) 0.0373(10) 0.0047(8) 0.0105(8) 0.0078(7)
C15 0.0326(10) 0.0510(11) 0.0368(10) 0.0088(8) 0.0137(8) 0.0109(8)
C16 0.0435(12) 0.0625(14) 0.0573(14) 0.0189(11) 0.0148(11) 0.0008(10)
C17 0.0645(16) 0.0665(16) 0.0654(16) 0.0325(13) 0.0194(13) 0.0049(12)
C18 0.0601(14) 0.0692(15) 0.0500(13) 0.0276(11) 0.0125(11) 0.0174(12)
C19 0.0452(13) 0.0776(16) 0.0438(12) 0.0151(11) 0.0004(10) -0.0063(11)
C20 0.0298(9) 0.0448(10) 0.0335(10) -0.0004(8) 0.0062(8) 0.0067(8)
C21 0.0318(10) 0.0475(11) 0.0408(11) -0.0014(9) 0.0024(8) 0.0044(8)
C22 0.0367(10) 0.0392(10) 0.0477(12) -0.0019(8) 0.0106(9) 0.0037(8)
C23 0.0448(12) 0.0485(12) 0.0589(14) 0.0077(10) 0.0036(11) 0.0002(9)
C24 0.0617(15) 0.0556(14) 0.0616(15) 0.0159(11) 0.0076(12) 0.0097(11)
C25 0.0675(16) 0.0444(12) 0.0688(16) 0.0098(11) 0.0277(13) 0.0072(11)
C26 0.0535(13) 0.0446(12) 0.0706(16) -0.0017(11) 0.0233(12) -0.0047(10)
C27 0.0412(11) 0.0464(12) 0.0510(12) -0.0043(9) 0.0112(10) 0.0030(9)
C28 0.108(2) 0.0654(18) 0.101(2) 0.0303(16) 0.041(2) 0.0051(16)
N1 0.0259(8) 0.0422(8) 0.0368(9) 0.0057(7) 0.0061(6) 0.0063(6)
N2 0.0262(7) 0.0393(8) 0.0317(8) 0.0008(6) 0.0088(6) 0.0035(6)
N3 0.0379(9) 0.0549(10) 0.0386(9) 0.0123(8) 0.0103(7) 0.0086(7)
O1 0.0366(8) 0.0551(9) 0.0575(9) 0.0051(7) -0.0077(7) -0.0014(6)
O2 0.0363(8) 0.1062(13) 0.0636(10) 0.0245(9) 0.0239(8) 0.0286(8)
S1 0.0253(2) 0.0538(3) 0.0459(3) 0.0112(2) 0.0067(2) 0.0075(2)

loop_
_atom_type_symbol
_atom_type_description
_atom_type_scat_dispersion_real
_atom_type_scat_dispersion_imag
_atom_type_scat_source
C C 0.0033 0.0016 'International Tables Vol C Tables 4.2.6.8 and 6.1.1.4'
H H 0.0000 0.0000 'International Tables Vol C Tables 4.2.6.8 and 6.1.1.4'
N N 0.0061 0.0033 'International Tables Vol C Tables 4.2.6.8 and 6.1.1.4'
O O 0.0106 0.0060 'International Tables Vol C Tables 4.2.6.8 and 6.1.1.4'
S S 0.1246 0.1234 'International Tables Vol C Tables 4.2.6.8 and 6.1.1.4'

loop_
_geom_angle_atom_site_label_1
_geom_angle_atom_site_label_2
_geom_angle_atom_site_label_3
_geom_angle
C2 C1 H1A 109.5
C2 C1 H1B 109.5
H1A C1 H1B 109.5
C2 C1 H1C 109.5
H1A C1 H1C 109.5
H1B C1 H1C 109.5
C3 C2 C7 118.5(3)
C3 C2 C1 121.8(4)
C7 C2 C1 119.7(4)
C4 C3 C2 121.5(3)
C4 C3 H3 119.3
C2 C3 H3 119.3
C3 C4 C5 119.5(3)
C3 C4 H4 120.3
C5 C4 H4 120.3
C6 C5 C4 120.5(2)
C6 C5 S1 120.21(17)
C4 C5 S1 119.30(19)
C5 C6 C7 118.7(3)
C5 C6 H6 120.7
C7 C6 H6 120.7
C2 C7 C6 121.3(3)
C2 C7 H7 119.3
C6 C7 H7 119.3
C9 C8 C13 121.98(18)
C9 C8 N1 129.34(17)
C13 C8 N1 108.67(15)
C8 C9 C10 117.41(19)
C8 C9 H9 121.3
C10 C9 H9 121.3
C11 C10 C9 120.90(19)
C11 C10 H10 119.6
C9 C10 H10 119.6
C10 C11 C12 121.8(2)
C10 C11 H11 119.1
C12 C11 H11 119.1
C13 C12 C11 117.16(19)
C13 C12 H12 121.4
C11 C12 H12 121.4
C12 C13 C8 120.75(17)
C12 C13 N2 129.51(17)
C8 C13 N2 109.74(15)
N1 C14 N2 103.83(13)
N1 C14 C15 109.51(15)
N2 C14 C15 110.72(14)
N1 C14 H14 110.9
N2 C14 H14 110.9
C15 C14 H14 110.9
C16 C15 N3 108.12(18)
C16 C15 C14 132.76(18)
N3 C15 C14 119.12(16)
C15 C16 C17 107.3(2)
C15 C16 H16 126.4
C17 C16 H16 126.4
C18 C17 C16 107.5(2)
C18 C17 H17 126.2
C16 C17 H17 126.2
C17 C18 N3 108.1(2)
C17 C18 H18 126.0
N3 C18 H18 126.0
N3 C19 C20 114.17(17)
N3 C19 H19A 108.7
C20 C19 H19A 108.7
N3 C19 H19B 108.7
C20 C19 H19B 108.7
H19A C19 H19B 107.6
C21 C20 N2 123.49(18)
C21 C20 C19 118.72(17)
N2 C20 C19 117.78(16)
C20 C21 C22 132.62(19)
C20 C21 H21 113.7
C22 C21 H21 113.7
C23 C22 C27 116.5(2)
C23 C22 C21 125.95(18)
C27 C22 C21 117.53(19)
C24 C23 C22 121.2(2)
C24 C23 H23 119.4
C22 C23 H23 119.4
C23 C24 C25 121.9(2)
C23 C24 H24 119.0
C25 C24 H24 119.0
C26 C25 C24 117.1(2)
C26 C25 C28 122.0(2)
C24 C25 C28 120.9(3)
C27 C26 C25 121.5(2)
C27 C26 H26 119.2
C25 C26 H26 119.2
C26 C27 C22 121.7(2)
C26 C27 H27 119.1
C22 C27 H27 119.1
C25 C28 H28A 109.5
C25 C28 H28B 109.5
H28A C28 H28B 109.5
C25 C28 H28C 109.5
H28A C28 H28C 109.5
H28B C28 H28C 109.5
C8 N1 C14 106.02(13)
C8 N1 S1 118.99(12)
C14 N1 S1 118.50(12)
C13 N2 C20 121.56(14)
C13 N2 C14 106.28(14)
C20 N2 C14 117.89(14)
C15 N3 C18 108.98(17)
C15 N3 C19 124.21(17)
C18 N3 C19 126.67(18)
O1 S1 O2 120.52(10)
O1 S1 N1 105.48(9)
O2 S1 N1 105.29(9)
O1 S1 C5 108.36(10)
O2 S1 C5 108.59(11)
N1 S1 C5 107.98(9)

loop_
_geom_bond_atom_site_label_1
_geom_bond_atom_site_label_2
_geom_bond_distance
C1 C2 1.517(4)
C1 H1A 0.9600
C1 H1B 0.9600
C1 H1C 0.9600
C2 C3 1.377(5)
C2 C7 1.378(5)
C3 C4 1.361(4)
C3 H3 0.9300
C4 C5 1.389(3)
C4 H4 0.9300
C5 C6 1.376(3)
C5 S1 1.751(2)
C6 C7 1.385(3)
C6 H6 0.9300
C7 H7 0.9300
C8 C9 1.366(3)
C8 C13 1.393(2)
C8 N1 1.433(2)
C9 C10 1.385(3)
C9 H9 0.9300
C10 C11 1.376(3)
C10 H10 0.9300
C11 C12 1.388(3)
C11 H11 0.9300
C12 C13 1.375(3)
C12 H12 0.9300
C13 N2 1.405(2)
C14 N1 1.475(2)
C14 N2 1.481(2)
C14 C15 1.490(3)
C14 H14 0.9800
C15 C16 1.358(3)
C15 N3 1.359(2)
C16 C17 1.406(3)
C16 H16 0.9300
C17 C18 1.352(3)
C17 H17 0.9300
C18 N3 1.363(3)
C18 H18 0.9300
C19 N3 1.436(3)
C19 C20 1.511(3)
C19 H19A 0.9700
C19 H19B 0.9700
C20 C21 1.338(3)
C20 N2 1.416(2)
C21 C22 1.461(3)
C21 H21 0.9300
C22 C23 1.391(3)
C22 C27 1.396(3)
C23 C24 1.379(3)
C23 H23 0.9300
C24 C25 1.382(3)
C24 H24 0.9300
C25 C26 1.378(3)
C25 C28 1.511(3)
C26 C27 1.375(3)
C26 H26 0.9300
C27 H27 0.9300
C28 H28A 0.9600
C28 H28B 0.9600
C28 H28C 0.9600
N1 S1 1.6524(15)
O1 S1 1.4194(15)
O2 S1 1.4239(16)

loop_
_geom_hbond_atom_site_label_D
_geom_hbond_atom_site_label_H
_geom_hbond_atom_site_label_A
_geom_hbond_distance_DH
_geom_hbond_distance_HA
_geom_hbond_distance_DA
_geom_hbond_angle_DHA
_geom_hbond_site_symmetry_A
C9 H9 O1 0.93 2.61 3.065(3) 111.0 .
C12 H12 O2 0.93 2.52 3.243(2) 134.8 1_455
